data_7151417
loop_
_publ_author_name
'Chaplin, Jason H.'
'Edwards, Alison J.'
'Flynn, Bernard L.'

_publ_section_title
;
 An enantioselective double Diels?Alder approach to the tetracyclic
 framework of colombiasin AElectronic supplementary information (ESI)
 available: Detailed procedures for the preparation of all compounds
 and their spectral data. See
 http://www.rsc.org/suppdata/ob/b3/b302522e/
;
_journal_issue 11
_journal_name_full 'Organic &amp;  Biomolecular Chemistry'
_journal_page_first 1842
_journal_paper_doi 10.1039/b302522e
_journal_volume 1
_journal_year 2003
_chemical_compound_source 'Local laboratory'
_chemical_formula_moiety 'C27 H34 O3 Si '
_chemical_formula_sum 'C27 H34 O3 Si'
_chemical_formula_weight 434.652
_chemical_name_systematic
;
?
;
_space_group_IT_number 14
_symmetry_cell_setting monoclinic
_symmetry_space_group_name_Hall '-P 2yab'
_symmetry_space_group_name_H-M 'P 1 21/a 1'
_audit_creation_date 01-23-08
_audit_creation_method 'maXus +CRYSTALS_ver_12-03-99'
_cell_angle_alpha 90.00
_cell_angle_beta 111.0549(8)
_cell_angle_gamma 90.00
_cell_formula_units_Z 4
_cell_length_a 12.9389(2)
_cell_length_b 11.7515(3)
_cell_length_c 16.9570(4)
_cell_measurement_reflns_used 34347
_cell_measurement_temperature 200
_cell_measurement_theta_max 3.08
_cell_measurement_theta_min 27.45
_cell_volume 2406.20(9)
_computing_cell_refinement 'HKL Scalepack (Otwinowski & Minor 1997)'
_computing_data_collection KappaCCD
_computing_data_reduction 'Denzo and Scalepak (Otwinowski & Minor, 1997)'
_computing_molecular_graphics
; 
CAMERON (Watkin et al 1996) 
;
_computing_publication_material
; 
CRYSTALS (Watkin et al 2001) + maXus(Mackay et al., 1999)
;
_computing_structure_refinement
; 
CRYSTALS (Watkin et al 2001) 
;
_computing_structure_solution
; 
SIR92 (Altomare et al, 1994) 
;
_diffrn_measured_fraction_theta_max 0.997
_diffrn_measurement_device KappaCCD
_diffrn_measurement_method CCD
_diffrn_orient_matrix_type X=UH
_diffrn_orient_matrix_UB_11 -0.07036
_diffrn_orient_matrix_UB_12 0.03721
_diffrn_orient_matrix_UB_13 0.02287
_diffrn_orient_matrix_UB_21 -0.02732
_diffrn_orient_matrix_UB_22 -0.00215
_diffrn_orient_matrix_UB_23 -0.08056
_diffrn_orient_matrix_UB_31 -0.04397
_diffrn_orient_matrix_UB_32 -0.04246
_diffrn_orient_matrix_UB_33 0.01604
_diffrn_radiation_source 'fine-focus sealed tube'
_diffrn_radiation_type ' MoK\a'
_diffrn_radiation_wavelength_id all
_diffrn_reflns_av_R_equivalents 0.064
_diffrn_reflns_limit_h_max 15
_diffrn_reflns_limit_h_min -16
_diffrn_reflns_limit_k_max 15
_diffrn_reflns_limit_k_min -15
_diffrn_reflns_limit_l_max 22
_diffrn_reflns_limit_l_min -22
_diffrn_reflns_number 64739
_diffrn_reflns_theta_full 27.46
_diffrn_reflns_theta_max 27.46
_diffrn_reflns_theta_min 3.06
_exptl_absorpt_coefficient_mu 0.123
_exptl_absorpt_correction_T_max 0.957
_exptl_absorpt_correction_T_min 0.922
_exptl_absorpt_correction_type integration
_exptl_absorpt_process_details
;
Gaussian integration (Coppens, 1970)
;
_exptl_crystal_colour Colourless
_exptl_crystal_density_diffrn 1.200
_exptl_crystal_density_method 'not measured'
_exptl_crystal_description prism
_exptl_crystal_F_000 936
_exptl_crystal_size_max 0.60
_exptl_crystal_size_mid 0.56
_exptl_crystal_size_min 0.50
_refine_diff_density_max 0.21
_refine_diff_density_min -0.23
_refine_ls_extinction_method None
_refine_ls_goodness_of_fit_ref 1.0528
_refine_ls_hydrogen_treatment refU
_refine_ls_matrix_type full
_refine_ls_number_parameters 314
_refine_ls_number_reflns 3445
_refine_ls_R_factor_gt 0.0349
_refine_ls_shift/su_max 0.000590
_refine_ls_structure_factor_coef F
_refine_ls_weighting_details
;
Chebychev polynomial with 3 parameters, Carruthers & Watkin , 1979, 
1.22    0.650    0.526    
;
_refine_ls_weighting_scheme calc
_refine_ls_wR_factor_ref 0.0409
_reflns_d_resolution_high 0.62
_reflns_d_resolution_low 1.82
_reflns_limit_h_max 15
_reflns_limit_h_min -16
_reflns_limit_k_max 15
_reflns_limit_k_min 0
_reflns_limit_l_max 22
_reflns_limit_l_min 0
_reflns_number_gt 3445
_reflns_number_total 5633
_reflns_threshold_expression >3.00\s(I)
_cod_data_source_file b302522e.txt
_cod_data_source_block bfjc3z
_cod_depositor_comments
;
The following automatic conversions were performed:
'_symmetry_cell_setting' value 'Monoclinic' changed to 'monoclinic'
according to '/home/saulius/struct/CIF-dictionaries/cif_core.dic'
dictionary named 'cif_core.dic' version 2.4.1 from 2010-06-29.

Automatic conversion script
Id: cif_fix_enum 1527 2010-12-29 10:47:43Z saulius 
;
_cod_original_sg_symbol_H-M 'P 21/a        '
_cod_original_formula_sum 'C27 H34 O3 Si '
_cod_database_code 7151417

loop_
_symmetry_equiv_pos_as_xyz
+X,+Y,+Z
-X,-Y,-Z
'-X+ 1/2,+Y+ 1/2,-Z'
'+X+ 1/2,-Y+ 1/2,+Z'

loop_
_atom_site_label
_atom_site_type_symbol
_atom_site_fract_x
_atom_site_fract_y
_atom_site_fract_z
_atom_site_U_iso_or_equiv
_atom_site_occupancy
_atom_site_adp_type
Si1 si 0.59816(4) 0.58253(4) 0.33519(3) 0.0428 1.0000 Uani
O1 o 0.44975(11) 0.39869(11) 0.09740(9) 0.0564 1.0000 Uani
O2 o 0.3375(1) -0.0142(1) 0.16845(7) 0.0478 1.0000 Uani
O3 o 0.62275(9) 0.4435(1) 0.34869(8) 0.0442 1.0000 Uani
C1 c 0.45119(11) 0.15176(12) 0.22385(9) 0.0303 1.0000 Uani
C2 c 0.50864(11) 0.22657(12) 0.17717(9) 0.0307 1.0000 Uani
C3 c 0.59742(12) 0.30105(13) 0.2406(1) 0.0355 1.0000 Uani
C4 c 0.55745(12) 0.35483(12) 0.3045(1) 0.0365 1.0000 Uani
C5 c 0.47228(13) 0.31759(14) 0.3228(1) 0.0395 1.0000 Uani
C6 c 0.40230(12) 0.21607(13) 0.28198(9) 0.0337 1.0000 Uani
C7 c 0.39970(14) 0.12354(15) 0.3471(1) 0.0421 1.0000 Uani
C8 c 0.47686(14) 0.02537(14) 0.3420(1) 0.0407 1.0000 Uani
C9 c 0.53669(12) 0.07434(13) 0.28663(9) 0.0342 1.0000 Uani
C10 c 0.59342(13) 0.00039(13) 0.2424(1) 0.0399 1.0000 Uani
C11 c 0.60634(13) 0.03408(13) 0.1717(1) 0.0393 1.0000 Uani
C12 c 0.56158(12) 0.14623(13) 0.1288(1) 0.0365 1.0000 Uani
C13 c 0.66448(18) -0.03667(17) 0.12617(13) 0.0572 1.0000 Uani
C14 c 0.42607(12) 0.30276(13) 0.1112(1) 0.0367 1.0000 Uani
C15 c 0.31509(12) 0.25334(13) 0.06179(9) 0.0366 1.0000 Uani
C16 c 0.28127(12) 0.15064(13) 0.08647(9) 0.0349 1.0000 Uani
C17 c 0.35607(12) 0.08556(12) 0.16022(9) 0.0334 1.0000 Uani
C18 c 0.24475(15) 0.30971(16) -0.00972(11) 0.0480 1.0000 Uani
C19 c 0.14124(16) 0.26467(18) -0.05546(11) 0.0550 1.0000 Uani
C20 c 0.10699(15) 0.16497(17) -0.02954(11) 0.0514 1.0000 Uani
C21 c 0.17602(13) 0.10750(14) 0.0408(1) 0.0421 1.0000 Uani
C22 c 0.44870(18) 0.6129(2) 0.3104(2) 0.0823 1.0000 Uani
C23 c 0.6392(2) 0.6316(2) 0.24644(13) 0.0699 1.0000 Uani
C24 c 0.68739(14) 0.64644(13) 0.4390(1) 0.0413 1.0000 Uani
C25 c 0.6649(2) 0.77410(16) 0.44013(14) 0.0744 1.0000 Uani
C26 c 0.6630(2) 0.5898(2) 0.51160(13) 0.0659 1.0000 Uani
C27 c 0.80983(16) 0.6283(2) 0.45339(13) 0.0624 1.0000 Uani
H31 h 0.66359(12) 0.25304(13) 0.2710(1) 0.044(5) 1.0000 Uiso
H32 h 0.61901(12) 0.36268(13) 0.2089(1) 0.044(5) 1.0000 Uiso
H51 h 0.45410(13) 0.35911(14) 0.3677(1) 0.056(6) 1.0000 Uiso
H61 h 0.32754(12) 0.24924(13) 0.25076(9) 0.035(4) 1.0000 Uiso
H71 h 0.42722(14) 0.15644(15) 0.4054(1) 0.050(5) 1.0000 Uiso
H72 h 0.32239(14) 0.09493(15) 0.3332(1) 0.055(6) 1.0000 Uiso
H81 h 0.53080(14) 0.00486(14) 0.3992(1) 0.038(4) 1.0000 Uiso
H82 h 0.43272(14) -0.04338(14) 0.3151(1) 0.051(5) 1.0000 Uiso
H91 h 0.60418(12) 0.11185(13) 0.32732(9) 0.054(6) 1.0000 Uiso
H101 h 0.62216(13) -0.07586(13) 0.2666(1) 0.054(5) 1.0000 Uiso
H121 h 0.62384(12) 0.18788(13) 0.1199(1) 0.045(5) 1.0000 Uiso
H122 h 0.50320(12) 0.12838(13) 0.0729(1) 0.051(5) 1.0000 Uiso
H131 h 0.69202(18) -0.10881(17) 0.15809(13) 0.069(7) 1.0000 Uiso
H132 h 0.72856(18) 0.00778(17) 0.12261(13) 0.084(8) 1.0000 Uiso
H133 h 0.61233(18) -0.05516(17) 0.06789(13) 0.088(8) 1.0000 Uiso
H181 h 0.26922(15) 0.38294(16) -0.02748(11) 0.053(5) 1.0000 Uiso
H191 h 0.09213(16) 0.30391(18) -0.10785(11) 0.068(6) 1.0000 Uiso
H201 h 0.03123(15) 0.13458(17) -0.06144(11) 0.070(7) 1.0000 Uiso
H211 h 0.15141(13) 0.03473(14) 0.0591(1) 0.059(6) 1.0000 Uiso
H221 h 0.43528(18) 0.6966(2) 0.3024(2) 0.11(1) 1.0000 Uiso
H222 h 0.42728(18) 0.5862(2) 0.3584(2) 0.105(11) 1.0000 Uiso
H223 h 0.40328(18) 0.5720(2) 0.2576(2) 0.11(1) 1.0000 Uiso
H231 h 0.6247(2) 0.7151(2) 0.23767(13) 0.125(12) 1.0000 Uiso
H232 h 0.7199(2) 0.6166(2) 0.26064(13) 0.124(12) 1.0000 Uiso
H233 h 0.5956(2) 0.5898(2) 0.19357(13) 0.119(11) 1.0000 Uiso
H251 h 0.7133(2) 0.80693(16) 0.49549(14) 0.074(7) 1.0000 Uiso
H252 h 0.6816(2) 0.81195(16) 0.39324(14) 0.079(8) 1.0000 Uiso
H253 h 0.5854(2) 0.78693(16) 0.43233(14) 0.121(12) 1.0000 Uiso
H261 h 0.7116(2) 0.6243(2) 0.56625(13) 0.077(7) 1.0000 Uiso
H262 h 0.5836(2) 0.6015(2) 0.50434(13) 0.085(8) 1.0000 Uiso
H263 h 0.6787(2) 0.5064(2) 0.51199(13) 0.112(11) 1.0000 Uiso
H271 h 0.85692(16) 0.6624(2) 0.50866(13) 0.072(7) 1.0000 Uiso
H272 h 0.82749(16) 0.6653(2) 0.40662(13) 0.080(8) 1.0000 Uiso
H273 h 0.82497(16) 0.5448(2) 0.45392(13) 0.10(1) 1.0000 Uiso

loop_
_atom_site_aniso_label
_atom_site_aniso_U_11
_atom_site_aniso_U_22
_atom_site_aniso_U_33
_atom_site_aniso_U_23
_atom_site_aniso_U_13
_atom_site_aniso_U_12
Si1 0.0393(2) 0.0350(2) 0.0427(2) -0.00783(18) 0.00093(18) 0.00416(18)
O1 0.0457(7) 0.0399(6) 0.0743(9) 0.0177(6) 0.0101(6) -0.0025(5)
O2 0.0546(7) 0.0346(6) 0.0429(6) 0.0007(5) 0.0037(5) -0.0126(5)
O3 0.0358(5) 0.0343(5) 0.0533(7) -0.0135(5) 0.0047(5) -0.0030(4)
C1 0.0272(6) 0.0303(6) 0.0306(7) -0.0017(5) 0.0071(5) -0.0006(5)
C2 0.0282(6) 0.0306(6) 0.0325(7) -0.0018(5) 0.0100(5) -0.0001(5)
C3 0.0276(6) 0.0339(7) 0.0437(8) -0.0043(6) 0.0113(6) -0.0034(5)
C4 0.0306(7) 0.0318(7) 0.0409(8) -0.0088(6) 0.0055(6) -0.0014(6)
C5 0.0373(8) 0.0402(8) 0.0410(8) -0.0111(6) 0.0140(6) 0.0008(6)
C6 0.0278(6) 0.0378(7) 0.0353(7) -0.0038(6) 0.0111(5) -0.0009(6)
C7 0.0389(8) 0.0507(9) 0.0386(8) 0.0017(7) 0.0161(6) -0.0012(7)
C8 0.0427(8) 0.0431(8) 0.0334(7) 0.0037(6) 0.0103(6) -0.0006(7)
C9 0.0310(7) 0.0348(7) 0.0317(7) 0.0002(6) 0.0052(5) 0.0012(6)
C10 0.0398(8) 0.0337(7) 0.0426(8) 0.0007(6) 0.0105(6) 0.0080(6)
C11 0.0387(8) 0.0356(7) 0.0425(8) -0.0053(6) 0.0131(7) 0.0058(6)
C12 0.0376(7) 0.0379(8) 0.0356(7) -0.0024(6) 0.0150(6) 0.0029(6)
C13 0.0679(12) 0.050(1) 0.0594(12) -0.0046(9) 0.030(1) 0.0178(9)
C14 0.0364(7) 0.0334(7) 0.0406(8) 0.0034(6) 0.0143(6) 0.0016(6)
C15 0.0359(7) 0.0383(7) 0.0325(7) -0.0001(6) 0.0087(6) 0.0024(6)
C16 0.0338(7) 0.0361(7) 0.0311(7) -0.0041(6) 0.0070(6) -0.0002(6)
C17 0.0333(7) 0.0327(7) 0.0324(7) -0.0029(6) 0.0096(6) -0.0029(6)
C18 0.0498(9) 0.0472(9) 0.0407(9) 0.0075(7) 0.0084(7) 0.0045(8)
C19 0.052(1) 0.0593(11) 0.0386(9) 0.0034(8) -0.0024(8) 0.0072(9)
C20 0.0428(9) 0.054(1) 0.0424(9) -0.0088(8) -0.0024(7) -0.0006(7)
C21 0.0381(8) 0.0414(8) 0.0391(8) -0.0082(7) 0.0044(6) -0.0030(6)
C22 0.0433(11) 0.0653(14) 0.114(2) -0.0186(15) -0.0011(12) 0.016(1)
C23 0.1014(19) 0.0580(12) 0.040(1) 0.0041(9) 0.0128(11) 0.0085(12)
C24 0.0485(9) 0.0324(7) 0.0373(8) -0.0058(6) 0.0086(7) 0.0017(6)
C25 0.109(2) 0.0338(9) 0.0588(13) -0.0110(9) 0.0038(12) 0.007(1)
C26 0.0844(16) 0.0681(14) 0.0503(11) -0.005(1) 0.0302(11) -0.0037(11)
C27 0.047(1) 0.0803(14) 0.047(1) -0.014(1) 0.0024(8) -0.004(1)

loop_
_atom_type_symbol
_atom_type_scat_dispersion_real
_atom_type_scat_dispersion_imag
_atom_type_scat_Cromer_Mann_a1
_atom_type_scat_Cromer_Mann_b1
_atom_type_scat_Cromer_Mann_a2
_atom_type_scat_Cromer_Mann_b2
_atom_type_scat_Cromer_Mann_a3
_atom_type_scat_Cromer_Mann_b3
_atom_type_scat_Cromer_Mann_a4
_atom_type_scat_Cromer_Mann_b4
_atom_type_scat_Cromer_Mann_c
_atom_type_scat_source
'C   ' 0.0033 0.0016 2.3100 20.8439 1.0200 10.2075 1.5886 0.5687 0.8650 51.6512 0.2156 International_Tables_Vol_IV_Table_2.2B
'H   ' 0.0000 0.0000 0.4930 10.5109 0.3229 26.1257 0.1402 3.1424 0.0408 57.7997 0.0030 International_Tables_Vol_IV_Table_2.2B
'O   ' 0.0106 0.0060 3.0485 13.2771 2.2868 5.7011 1.5463 0.3239 0.8670 32.9089 0.2508 International_Tables_Vol_IV_Table_2.2B
'Si  ' 0.0720 0.0710 6.2915 2.4386 3.0353 32.3337 1.9891 0.6785 1.5410 81.6937 1.1407 International_Tables_Vol_IV_Table_2.2B

loop_
_diffrn_radiation_wavelength
0.71073

loop_
_exptl_crystal_face_index_h
_exptl_crystal_face_index_k
_exptl_crystal_face_index_l
_exptl_crystal_face_perp_dist
0 1 -1 0.250
0 -1 1 0.250
0 1 1 0.280
0 -1 -1 0.280
1 0 0 0.300
-1 0 0 0.300

loop_
_geom_angle_atom_site_label_1
_geom_angle_site_symmetry_1
_geom_angle_atom_site_label_2
_geom_angle_site_symmetry_2
_geom_angle_atom_site_label_3
_geom_angle_site_symmetry_3
_geom_angle
_geom_angle_publ_flag
O3 . Si1 . C22 . 110.6(1) yes
O3 . Si1 . C23 . 108.66(9) yes
C22 . Si1 . C23 . 109.51(14) yes
O3 . Si1 . C24 . 103.93(7) yes
C22 . Si1 . C24 . 111.95(11) yes
C23 . Si1 . C24 . 112.1(1) yes
Si1 . O3 . C4 . 128.1(1) yes
C2 . C1 . C6 . 115.59(11) yes
C2 . C1 . C9 . 109.58(11) yes
C6 . C1 . C9 . 101.90(11) yes
C2 . C1 . C17 . 110.06(11) yes
C6 . C1 . C17 . 106.81(11) yes
C9 . C1 . C17 . 112.75(12) yes
C1 . C2 . C3 . 110.07(11) yes
C1 . C2 . C12 . 107.95(11) yes
C3 . C2 . C12 . 110.73(11) yes
C1 . C2 . C14 . 111.76(11) yes
C3 . C2 . C14 . 109.23(12) yes
C12 . C2 . C14 . 107.06(12) yes
C2 . C3 . C4 . 112.43(12) yes
C2 . C3 . H31 . 109.04(8) no
C4 . C3 . H31 . 108.61(8) no
C2 . C3 . H32 . 108.63(8) no
C4 . C3 . H32 . 108.61(8) no
H31 . C3 . H32 . 109.467 no
O3 . C4 . C3 . 114.10(13) yes
O3 . C4 . C5 . 121.40(14) yes
C3 . C4 . C5 . 124.33(13) yes
C4 . C5 . C6 . 124.58(14) yes
C4 . C5 . H51 . 117.45(9) no
C6 . C5 . H51 . 117.97(8) no
C1 . C6 . C5 . 111.34(12) yes
C1 . C6 . C7 . 103.21(12) yes
C5 . C6 . C7 . 112.89(13) yes
C1 . C6 . H61 . 113.10(7) no
C5 . C6 . H61 . 104.00(8) no
C7 . C6 . H61 . 112.59(8) no
C6 . C7 . C8 . 107.59(12) yes
C6 . C7 . H71 . 109.85(8) no
C8 . C7 . H71 . 109.58(8) no
C6 . C7 . H72 . 110.02(8) no
C8 . C7 . H72 . 110.30(9) no
H71 . C7 . H72 . 109.466 no
C7 . C8 . C9 . 103.45(12) yes
C7 . C8 . H81 . 111.41(8) no
C9 . C8 . H81 . 110.86(8) no
C7 . C8 . H82 . 110.70(9) no
C9 . C8 . H82 . 110.86(8) no
H81 . C8 . H82 . 109.466 no
C1 . C9 . C8 . 104.62(12) yes
C1 . C9 . C10 . 110.96(12) yes
C8 . C9 . C10 . 122.41(13) yes
C1 . C9 . H91 . 116.88(7) no
C8 . C9 . H91 . 104.57(8) no
C10 . C9 . H91 . 97.90(8) no
C9 . C10 . C11 . 121.40(14) yes
C9 . C10 . H101 . 119.34(8) no
C11 . C10 . H101 . 119.26(9) no
C10 . C11 . C12 . 122.80(14) yes
C10 . C11 . C13 . 123.07(15) yes
C12 . C11 . C13 . 114.11(15) yes
C2 . C12 . C11 . 115.98(12) yes
C2 . C12 . H121 . 108.26(8) no
C11 . C12 . H121 . 107.99(8) no
C2 . C12 . H122 . 107.51(7) no
C11 . C12 . H122 . 107.53(8) no
H121 . C12 . H122 . 109.466 no
C11 . C13 . H131 . 109.7(1) no
C11 . C13 . H132 . 108.68(11) no
H131 . C13 . H132 . 109.476 no
C11 . C13 . H133 . 110.0(1) no
H131 . C13 . H133 . 109.476 no
H132 . C13 . H133 . 109.476 no
O1 . C14 . C2 . 121.81(14) yes
O1 . C14 . C15 . 120.73(14) yes
C2 . C14 . C15 . 117.43(13) yes
C14 . C15 . C16 . 120.55(13) yes
C14 . C15 . C18 . 119.87(15) yes
C16 . C15 . C18 . 119.58(15) yes
C15 . C16 . C17 . 121.06(13) yes
C15 . C16 . C21 . 119.65(14) yes
C17 . C16 . C21 . 119.29(14) yes
O2 . C17 . C1 . 123.58(13) yes
O2 . C17 . C16 . 119.78(13) yes
C1 . C17 . C16 . 116.60(12) yes
C15 . C18 . C19 . 120.12(17) yes
C15 . C18 . H181 . 119.5(1) no
C19 . C18 . H181 . 120.39(11) no
C18 . C19 . C20 . 120.10(16) yes
C18 . C19 . H191 . 119.86(11) no
C20 . C19 . H191 . 120.0(1) no
C19 . C20 . C21 . 120.53(16) yes
C19 . C20 . H201 . 119.7(1) no
C21 . C20 . H201 . 119.74(11) no
C16 . C21 . C20 . 119.98(16) yes
C16 . C21 . H211 . 119.6(1) no
C20 . C21 . H211 . 120.44(11) no
Si1 . C22 . H221 . 109.58(9) no
Si1 . C22 . H222 . 109.02(11) no
H221 . C22 . H222 . 109.475 no
Si1 . C22 . H223 . 109.81(9) no
H221 . C22 . H223 . 109.476 no
H222 . C22 . H223 . 109.475 no
Si1 . C23 . H231 . 109.39(7) no
Si1 . C23 . H232 . 109.13(8) no
H231 . C23 . H232 . 109.475 no
Si1 . C23 . H233 . 109.87(8) no
H231 . C23 . H233 . 109.476 no
H232 . C23 . H233 . 109.477 no
Si1 . C24 . C25 . 110.38(13) yes
Si1 . C24 . C26 . 110.18(13) yes
C25 . C24 . C26 . 108.74(17) yes
Si1 . C24 . C27 . 110.30(12) yes
C25 . C24 . C27 . 109.03(18) yes
C26 . C24 . C27 . 108.18(16) yes
C24 . C25 . H251 . 109.4(1) no
C24 . C25 . H252 . 109.23(13) no
H251 . C25 . H252 . 109.476 no
C24 . C25 . H253 . 109.74(13) no
H251 . C25 . H253 . 109.475 no
H252 . C25 . H253 . 109.477 no
C24 . C26 . H261 . 109.09(11) no
C24 . C26 . H262 . 109.93(11) no
H261 . C26 . H262 . 109.475 no
C24 . C26 . H263 . 109.38(11) no
H261 . C26 . H263 . 109.475 no
H262 . C26 . H263 . 109.477 no
C24 . C27 . H271 . 110.0(1) no
C24 . C27 . H272 . 109.35(11) no
H271 . C27 . H272 . 109.476 no
C24 . C27 . H273 . 109.07(11) no
H271 . C27 . H273 . 109.476 no
H272 . C27 . H273 . 109.477 no

loop_
_geom_bond_atom_site_label_1
_geom_bond_site_symmetry_1
_geom_bond_atom_site_label_2
_geom_bond_site_symmetry_2
_geom_bond_distance
_geom_bond_publ_flag
Si1 . O3 . 1.6650(12) yes
Si1 . C22 . 1.860(2) yes
Si1 . C23 . 1.858(2) yes
Si1 . C24 . 1.8797(16) yes
O1 . C14 . 1.2128(19) yes
O2 . C17 . 1.2146(18) yes
O3 . C4 . 1.3804(17) yes
C1 . C2 . 1.5411(19) yes
C1 . C6 . 1.546(2) yes
C1 . C9 . 1.5293(19) yes
C1 . C17 . 1.5264(18) yes
C2 . C3 . 1.5344(19) yes
C2 . C12 . 1.5606(19) yes
C2 . C14 . 1.528(2) yes
C3 . C4 . 1.498(2) yes
C3 . H31 . 1.000 no
C3 . H32 . 1.000 no
C4 . C5 . 1.323(2) yes
C5 . C6 . 1.507(2) yes
C5 . H51 . 1.000 no
C6 . C7 . 1.558(2) yes
C6 . H61 . 1.000 no
C7 . C8 . 1.548(2) yes
C7 . H71 . 1.000 no
C7 . H72 . 1.000 no
C8 . C9 . 1.528(2) yes
C8 . H81 . 1.000 no
C8 . H82 . 1.000 no
C9 . C10 . 1.501(2) yes
C9 . H91 . 1.000 no
C10 . C11 . 1.328(2) yes
C10 . H101 . 1.000 no
C11 . C12 . 1.516(2) yes
C11 . C13 . 1.507(2) yes
C12 . H121 . 1.000 no
C12 . H122 . 1.000 no
C13 . H131 . 1.000 no
C13 . H132 . 1.000 no
C13 . H133 . 1.000 no
C14 . C15 . 1.496(2) yes
C15 . C16 . 1.398(2) yes
C15 . C18 . 1.394(2) yes
C16 . C17 . 1.489(2) yes
C16 . C21 . 1.398(2) yes
C18 . C19 . 1.389(3) yes
C18 . H181 . 1.000 no
C19 . C20 . 1.379(3) yes
C19 . H191 . 1.000 no
C20 . C21 . 1.382(2) yes
C20 . H201 . 1.000 no
C21 . H211 . 1.000 no
C22 . H221 . 1.000 no
C22 . H222 . 1.000 no
C22 . H223 . 1.000 no
C23 . H231 . 1.000 no
C23 . H232 . 1.000 no
C23 . H233 . 1.000 no
C24 . C25 . 1.530(2) yes
C24 . C26 . 1.529(3) yes
C24 . C27 . 1.529(3) yes
C25 . H251 . 1.000 no
C25 . H252 . 1.000 no
C25 . H253 . 1.000 no
C26 . H261 . 1.000 no
C26 . H262 . 1.000 no
C26 . H263 . 1.000 no
C27 . H271 . 1.000 no
C27 . H272 . 1.000 no
C27 . H273 . 1.000 no
